data_2225520
loop_
_publ_author_name
'Rahmouni, Hajer'
'Smirani, Wajda'
'Rzaigui, Mohamed'
'S. Al-Deyab, Salem'

_publ_section_title
;
 4-Chloroanilinium hydrogen oxalate hemihydrate
;
_journal_coeditor_code HB5378
_journal_issue 4
_journal_name_full 'Acta Crystallographica Section E'
_journal_page_first o993
_journal_paper_doi 10.1107/S160053681001144X
_journal_volume 66
_journal_year 2010
_chemical_formula_iupac 'C6 H7 Cl N +, C2 H O4 -, 0.5H2 O'
_chemical_formula_moiety 'C6 H7 Cl N +, C2 H O4 -, 0.5(H2 O)'
_chemical_formula_sum 'C8 H9 Cl N O4.5'
_chemical_formula_weight 226.61
_chemical_name_systematic
;
4-Chloroanilinium hydrogen oxalate hemihydrate
;
_space_group_IT_number 15
_symmetry_cell_setting monoclinic
_symmetry_space_group_name_Hall '-C 2yc'
_symmetry_space_group_name_H-M 'C 1 2/c 1'
_atom_sites_solution_hydrogens geom
_atom_sites_solution_primary direct
_atom_sites_solution_secondary difmap
_audit_creation_method SHELXL-97
_cell_angle_alpha 90.00
_cell_angle_beta 111.02(3)
_cell_angle_gamma 90.00
_cell_formula_units_Z 8
_cell_length_a 26.739(2)
_cell_length_b 5.701(3)
_cell_length_c 13.859(2)
_cell_measurement_reflns_used 25
_cell_measurement_temperature 293
_cell_measurement_theta_max 11
_cell_measurement_theta_min 9
_cell_volume 1972.1(12)
_computing_cell_refinement 'CAD-4 EXPRESS (Enraf--Nonius, 1994)'
_computing_data_collection 'CAD-4 EXPRESS (Enraf--Nonius, 1994)'
_computing_data_reduction 'XCAD4 (Harms & Wocadlo, 1995)'
_computing_molecular_graphics 'ORTEP-3 (Farrugia, 1997)'
_computing_publication_material 'WinGX (Farrugia, 1999)'
_computing_structure_refinement 'SHELXL97 (Sheldrick, 2008)'
_computing_structure_solution 'SHELXS97 (Sheldrick, 2008)'
_diffrn_ambient_temperature 293
_diffrn_measured_fraction_theta_full 0.997
_diffrn_measured_fraction_theta_max 0.997
_diffrn_measurement_device_type 'Enraf--Nonius TurboCAD-4'
_diffrn_measurement_method 'non-profiled \w scans'
_diffrn_radiation_monochromator graphite
_diffrn_radiation_source 'fine-focus sealed tube'
_diffrn_radiation_type AgK\a
_diffrn_radiation_wavelength 0.56085
_diffrn_reflns_av_R_equivalents 0.0208
_diffrn_reflns_av_sigmaI/netI 0.0620
_diffrn_reflns_limit_h_max 44
_diffrn_reflns_limit_h_min -5
_diffrn_reflns_limit_k_max 9
_diffrn_reflns_limit_k_min 0
_diffrn_reflns_limit_l_max 22
_diffrn_reflns_limit_l_min -23
_diffrn_reflns_number 5686
_diffrn_reflns_theta_full 27.96
_diffrn_reflns_theta_max 27.96
_diffrn_reflns_theta_min 2.35
_diffrn_standards_decay_% 5
_diffrn_standards_interval_time 120
_diffrn_standards_number 2
_exptl_absorpt_coefficient_mu 0.203
_exptl_absorpt_correction_type none
_exptl_crystal_colour pink
_exptl_crystal_density_diffrn 1.527
_exptl_crystal_density_method 'not measured'
_exptl_crystal_description block
_exptl_crystal_F_000 936
_exptl_crystal_size_max 0.30
_exptl_crystal_size_mid 0.20
_exptl_crystal_size_min 0.20
_refine_diff_density_max 0.406
_refine_diff_density_min -0.524
_refine_ls_extinction_method none
_refine_ls_goodness_of_fit_ref 1.009
_refine_ls_hydrogen_treatment noref
_refine_ls_matrix_type full
_refine_ls_number_parameters 136
_refine_ls_number_reflns 4806
_refine_ls_number_restraints 0
_refine_ls_restrained_S_all 1.009
_refine_ls_R_factor_all 0.1487
_refine_ls_R_factor_gt 0.0609
_refine_ls_shift/su_max 0.000
_refine_ls_shift/su_mean 0.000
_refine_ls_structure_factor_coef Fsqd
_refine_ls_weighting_details 'calc w=1/[\s^2^(Fo^2^)+(0.0711P)^2^+0.8804P] where P=(Fo^2^+2Fc^2^)/3'
_refine_ls_weighting_scheme calc
_refine_ls_wR_factor_gt 0.1420
_refine_ls_wR_factor_ref 0.1738
_reflns_number_gt 2341
_reflns_number_total 4806
_reflns_threshold_expression I>2\s(I)
_cod_data_source_file hb5378.cif
_cod_data_source_block I
_cod_original_cell_volume 1972.0(11)
_cod_original_sg_symbol_H-M 'C 2/c'
_cod_original_formula_sum 'C8 H9 Cl1 N1 O4.5'
_cod_database_code 2225520
_cod_database_fobs_code 2225520

loop_
_symmetry_equiv_pos_as_xyz
'x, y, z'
'-x, y, -z+1/2'
'x+1/2, y+1/2, z'
'-x+1/2, y+1/2, -z+1/2'
'-x, -y, -z'
'x, -y, z-1/2'
'-x+1/2, -y+1/2, -z'
'x+1/2, -y+1/2, z-1/2'

loop_
_atom_site_type_symbol
_atom_site_label
_atom_site_fract_x
_atom_site_fract_y
_atom_site_fract_z
_atom_site_U_iso_or_equiv
_atom_site_adp_type
_atom_site_calc_flag
_atom_site_refinement_flags
_atom_site_occupancy
_atom_site_disorder_assembly
_atom_site_disorder_group
H H1 0.5152(9) 0.705(4) 0.2959(17) 0.047(7) Uiso d . 1 . .
Cl Cl1 0.19472(2) 0.44325(17) 0.06451(5) 0.0743(3) Uani d . 1 . .
O O5 0.5000 0.6144(3) 0.2500 0.0321(4) Uani d S 1 . .
O O2 0.44106(6) 0.1863(2) 0.46326(9) 0.0360(3) Uani d . 1 . .
C C7 0.44211(7) 0.0194(3) 0.52200(12) 0.0249(3) Uani d . 1 . .
O O3 0.44333(6) -0.3952(2) 0.54031(10) 0.0405(3) Uani d . 1 . .
H H3 0.4408 -0.5227 0.5116 0.061 Uiso calc R 1 . .
C C8 0.43716(6) -0.2276(3) 0.47280(12) 0.0254(3) Uani d . 1 . .
O O1 0.44687(6) 0.0354(2) 0.61417(9) 0.0401(3) Uani d . 1 . .
N N1 0.42789(6) 0.2638(3) 0.25679(11) 0.0304(3) Uani d . 1 . .
H H1A 0.4460 0.3837 0.2442 0.046 Uiso calc R 1 . .
H H1B 0.4353 0.1338 0.2289 0.046 Uiso calc R 1 . .
H H1C 0.4374 0.2445 0.3248 0.046 Uiso calc R 1 . .
O O4 0.42904(6) -0.2531(2) 0.38251(9) 0.0389(3) Uani d . 1 . .
C C1 0.37061(7) 0.3117(3) 0.21167(12) 0.0299(3) Uani d . 1 . .
C C6 0.35291(8) 0.5162(4) 0.15786(16) 0.0430(5) Uani d . 1 . .
H H6 0.3773 0.6259 0.1516 0.052 Uiso calc R 1 . .
C C4 0.26302(8) 0.3917(5) 0.12275(15) 0.0463(5) Uani d . 1 . .
C C2 0.33516(9) 0.1479(4) 0.22190(16) 0.0449(5) Uani d . 1 . .
H H2 0.3477 0.0105 0.2588 0.054 Uiso calc R 1 . .
C C5 0.29834(9) 0.5574(4) 0.11304(19) 0.0522(6) Uani d . 1 . .
H H5 0.2857 0.6955 0.0768 0.063 Uiso calc R 1 . .
C C3 0.28077(9) 0.1887(5) 0.17710(18) 0.0523(6) Uani d . 1 . .
H H3A 0.2564 0.0793 0.1838 0.063 Uiso calc R 1 . .

loop_
_atom_site_aniso_label
_atom_site_aniso_U_11
_atom_site_aniso_U_22
_atom_site_aniso_U_33
_atom_site_aniso_U_12
_atom_site_aniso_U_13
_atom_site_aniso_U_23
Cl1 0.0367(3) 0.1244(7) 0.0581(4) 0.0117(3) 0.0125(2) -0.0091(4)
O5 0.0451(10) 0.0241(8) 0.0239(8) 0.000 0.0084(7) 0.000
O2 0.0605(8) 0.0192(5) 0.0290(6) -0.0017(6) 0.0167(6) 0.0022(4)
C7 0.0327(7) 0.0186(6) 0.0235(6) -0.0026(6) 0.0102(6) -0.0021(5)
O3 0.0757(10) 0.0167(5) 0.0308(6) -0.0014(6) 0.0212(7) 0.0012(4)
C8 0.0325(8) 0.0186(6) 0.0243(7) -0.0015(6) 0.0094(6) -0.0005(5)
O1 0.0714(9) 0.0255(6) 0.0286(6) -0.0124(6) 0.0243(6) -0.0070(5)
N1 0.0357(7) 0.0295(7) 0.0264(6) 0.0009(6) 0.0117(6) 0.0000(5)
O4 0.0616(9) 0.0292(6) 0.0242(5) 0.0026(6) 0.0134(6) -0.0036(5)
C1 0.0354(8) 0.0305(8) 0.0235(7) 0.0009(7) 0.0102(6) -0.0026(6)
C6 0.0426(10) 0.0331(9) 0.0466(11) -0.0019(8) 0.0079(8) 0.0051(8)
C4 0.0343(9) 0.0695(15) 0.0343(9) 0.0042(10) 0.0112(7) -0.0095(10)
C2 0.0476(11) 0.0448(11) 0.0454(11) -0.0042(9) 0.0207(9) 0.0099(9)
C5 0.0462(12) 0.0451(12) 0.0532(12) 0.0098(10) 0.0031(10) 0.0055(10)
C3 0.0443(11) 0.0651(15) 0.0511(12) -0.0100(11) 0.0216(10) 0.0033(11)

loop_
_atom_type_symbol
_atom_type_description
_atom_type_scat_dispersion_real
_atom_type_scat_dispersion_imag
_atom_type_scat_source
C C 0.0015 0.0009 'International Tables Vol C Tables 4.2.6.8 and 6.1.1.4'
H H 0.0000 0.0000 'International Tables Vol C Tables 4.2.6.8 and 6.1.1.4'
Cl Cl 0.0998 0.0984 'International Tables Vol C Tables 4.2.6.8 and 6.1.1.4'
O O 0.0056 0.0036 'International Tables Vol C Tables 4.2.6.8 and 6.1.1.4'
N N 0.0030 0.0019 'International Tables Vol C Tables 4.2.6.8 and 6.1.1.4'

loop_
_geom_angle_atom_site_label_1
_geom_angle_atom_site_label_2
_geom_angle_atom_site_label_3
_geom_angle_site_symmetry_1
_geom_angle_site_symmetry_3
_geom_angle
_geom_angle_publ_flag
O1 C7 O2 . . 125.89(15) ?
O1 C7 C8 . . 118.75(14) ?
O2 C7 C8 . . 115.36(13) ?
C8 O3 H3 . . 109.5 ?
O4 C8 O3 . . 126.01(15) ?
O4 C8 C7 . . 121.60(14) ?
O3 C8 C7 . . 112.39(13) ?
C1 N1 H1A . . 109.5 ?
C1 N1 H1B . . 109.5 ?
H1A N1 H1B . . 109.5 ?
C1 N1 H1C . . 109.5 ?
H1A N1 H1C . . 109.5 ?
H1B N1 H1C . . 109.5 ?
C6 C1 C2 . . 121.13(18) ?
C6 C1 N1 . . 119.76(16) ?
C2 C1 N1 . . 119.09(16) ?
C1 C6 C5 . . 119.3(2) ?
C1 C6 H6 . . 120.3 ?
C5 C6 H6 . . 120.3 ?
C3 C4 C5 . . 121.3(2) ?
C3 C4 Cl1 . . 119.84(19) ?
C5 C4 Cl1 . . 118.87(19) ?
C1 C2 C3 . . 119.6(2) ?
C1 C2 H2 . . 120.2 ?
C3 C2 H2 . . 120.2 ?
C4 C5 C6 . . 119.3(2) ?
C4 C5 H5 . . 120.3 ?
C6 C5 H5 . . 120.3 ?
C4 C3 C2 . . 119.4(2) ?
C4 C3 H3A . . 120.3 ?
C2 C3 H3A . . 120.3 ?

loop_
_geom_bond_atom_site_label_1
_geom_bond_atom_site_label_2
_geom_bond_site_symmetry_2
_geom_bond_distance
_geom_bond_publ_flag
Cl1 C4 . 1.736(2) ?
O5 H1 . 0.81(2) ?
O2 C7 . 1.2460(19) ?
C7 O1 . 1.2407(19) ?
C7 C8 . 1.549(2) ?
O3 C8 . 1.3055(19) ?
O3 H3 . 0.8200 ?
C8 O4 . 1.1996(19) ?
N1 C1 . 1.457(2) ?
N1 H1A . 0.8900 ?
N1 H1B . 0.8900 ?
N1 H1C . 0.8900 ?
C1 C6 . 1.374(3) ?
C1 C2 . 1.373(3) ?
C6 C5 . 1.385(3) ?
C6 H6 . 0.9300 ?
C4 C3 . 1.370(3) ?
C4 C5 . 1.376(4) ?
C2 C3 . 1.381(3) ?
C2 H2 . 0.9300 ?
C5 H5 . 0.9300 ?
C3 H3A . 0.9300 ?

loop_
_geom_hbond_atom_site_label_D
_geom_hbond_atom_site_label_H
_geom_hbond_atom_site_label_A
_geom_hbond_site_symmetry_A
_geom_hbond_distance_DH
_geom_hbond_distance_HA
_geom_hbond_distance_DA
_geom_hbond_angle_DHA
_geom_hbond_publ_flag
O5 H1 O1 5_666 0.81(2) 1.97(2) 2.762(2) 169(2) yes
O3 H3 O2 1_545 0.82 1.79 2.606(2) 173 yes
N1 H1A O5 1_555 0.89 1.93 2.802(3) 165 yes
N1 H1B O1 6_555 0.89 1.98 2.792(3) 151 yes
N1 H1C O2 1_555 0.89 1.92 2.790(2) 167 yes

loop_
_cod_related_entry_id
_cod_related_entry_database
_cod_related_entry_code
1 ChemSpider 30656045
